data_2201793
loop_
_publ_author_name
'Jones, Peter G.'
'Bubenitschek, Peter'
'Hopf, Henning'
'Witulski, Bernhard'

_publ_section_title
;
 2,3:9,10-Dibenzotricyclo[5.3.0.0^4,8^]deca-2,5,9-triene-6,7-dicarbonitrile
;
_journal_issue 2
_journal_name_full 'Acta Crystallographica Section E'
_journal_page_first o220
_journal_page_last o221
_journal_paper_doi 10.1107/S160053680300134X
_journal_volume 59
_journal_year 2003
_chemical_formula_iupac 'C20 H12 N2'
_chemical_formula_moiety 'C20 H12 N2'
_chemical_formula_sum 'C20 H12 N2'
_chemical_formula_weight 280.32
_chemical_name_systematic
;
2,3:9,10-Dibenzotricyclo[5.3.0.0^4,8^]deca-2,5,9-triene-6,7-dicarbonitrile
;
_space_group_IT_number 15
_symmetry_cell_setting monoclinic
_symmetry_space_group_name_Hall '-C 2yc'
_symmetry_space_group_name_H-M 'C 1 2/c 1'
_atom_sites_solution_hydrogens geom
_atom_sites_solution_primary direct
_atom_sites_solution_secondary difmap
_audit_creation_method SHELXL-97
_cell_angle_alpha 90.00
_cell_angle_beta 99.11(3)
_cell_angle_gamma 90.00
_cell_formula_units_Z 8
_cell_length_a 15.834(5)
_cell_length_b 8.196(3)
_cell_length_c 22.849(7)
_cell_measurement_reflns_used 50
_cell_measurement_temperature 178(2)
_cell_measurement_theta_max 11.5
_cell_measurement_theta_min 10
_cell_volume 2927.8(17)
_computing_cell_refinement P3
_computing_data_collection 'P3 (Nicolet, 1987)'
_computing_data_reduction 'XDISK (Nicolet, 1987)'
_computing_molecular_graphics 'XP (Siemens, 1996)'
_computing_publication_material SHELXL97
_computing_structure_refinement 'SHELXL97 (Sheldrick, 1997)'
_computing_structure_solution 'SHELXS97 (Sheldrick, 1990)'
_diffrn_ambient_temperature 178(2)
_diffrn_measured_fraction_theta_full 0.998
_diffrn_measured_fraction_theta_max 0.998
_diffrn_measurement_device_type 'Nicolet R3'
_diffrn_measurement_method \w
_diffrn_radiation_monochromator graphite
_diffrn_radiation_source 'fine-focus sealed tube'
_diffrn_radiation_type MoK\a
_diffrn_radiation_wavelength 0.71073
_diffrn_reflns_av_R_equivalents 0.0258
_diffrn_reflns_av_sigmaI/netI 0.0280
_diffrn_reflns_limit_h_max 18
_diffrn_reflns_limit_h_min -18
_diffrn_reflns_limit_k_max 1
_diffrn_reflns_limit_k_min -9
_diffrn_reflns_limit_l_max 0
_diffrn_reflns_limit_l_min -27
_diffrn_reflns_number 2674
_diffrn_reflns_theta_full 25.00
_diffrn_reflns_theta_max 25.05
_diffrn_reflns_theta_min 3.01
_diffrn_standards_decay_% 0
_diffrn_standards_interval_count 147
_diffrn_standards_number 3
_exptl_absorpt_coefficient_mu 0.076
_exptl_absorpt_correction_type none
_exptl_crystal_colour colourless
_exptl_crystal_density_diffrn 1.272
_exptl_crystal_density_method 'not measured'
_exptl_crystal_description prism
_exptl_crystal_F_000 1168
_exptl_crystal_size_max 0.7
_exptl_crystal_size_mid 0.4
_exptl_crystal_size_min 0.4
_refine_diff_density_max 0.178
_refine_diff_density_min -0.172
_refine_ls_extinction_coef 0.0026(4)
_refine_ls_extinction_expression Fc^*^=kFc[1+0.001xFc^2^\l^3^/sin(2\q)]^-1/4^
_refine_ls_extinction_method SHELXL97
_refine_ls_goodness_of_fit_ref 1.046
_refine_ls_hydrogen_treatment constr
_refine_ls_matrix_type full
_refine_ls_number_parameters 200
_refine_ls_number_reflns 2596
_refine_ls_number_restraints 0
_refine_ls_restrained_S_all 1.046
_refine_ls_R_factor_all 0.0577
_refine_ls_R_factor_gt 0.0381
_refine_ls_shift/su_max <0.001
_refine_ls_shift/su_mean 0.000
_refine_ls_structure_factor_coef Fsqd
_refine_ls_weighting_details 'calc w = 1/[\s^2^(Fo^2^)+(0.0374P)^2^+2.4161P] where P = (Fo^2^+2Fc^2^)/3'
_refine_ls_weighting_scheme calc
_refine_ls_wR_factor_gt 0.0862
_refine_ls_wR_factor_ref 0.0993
_reflns_number_gt 1938
_reflns_number_total 2596
_reflns_threshold_expression I>2\s(I)
_cod_data_source_file bt6231.cif
_cod_data_source_block I
_cod_original_sg_symbol_H-M 'C 2/c'
_cod_database_code 2201793
_cod_database_fobs_code 2201793

loop_
_symmetry_equiv_pos_as_xyz
'x, y, z'
'-x, y, -z+1/2'
'x+1/2, y+1/2, z'
'-x+1/2, y+1/2, -z+1/2'
'-x, -y, -z'
'x, -y, z-1/2'
'-x+1/2, -y+1/2, -z'
'x+1/2, -y+1/2, z-1/2'

loop_
_atom_site_label
_atom_site_fract_x
_atom_site_fract_y
_atom_site_fract_z
_atom_site_U_iso_or_equiv
_atom_site_adp_type
_atom_site_calc_flag
_atom_site_refinement_flags
_atom_site_occupancy
_atom_site_disorder_assembly
_atom_site_disorder_group
_atom_site_type_symbol
C1 0.62156(10) 0.4401(2) 0.37959(7) 0.0289(4) Uani d . 1 . . C
H1 0.5901 0.3389 0.3876 0.035 Uiso calc R 1 . . H
C2 0.56634(10) 0.5927(2) 0.37461(7) 0.0283(4) Uani d . 1 . . C
C3 0.59356(10) 0.7307(2) 0.34623(7) 0.0271(4) Uani d . 1 . . C
C4 0.66646(10) 0.7094(2) 0.31056(7) 0.0288(4) Uani d . 1 . . C
H4 0.6948 0.8144 0.3027 0.035 Uiso calc R 1 . . H
C5 0.62233(11) 0.6265(2) 0.25504(7) 0.0305(4) Uani d . 1 . . C
H5 0.5987 0.6808 0.2195 0.037 Uiso calc R 1 . . H
C6 0.62157(10) 0.4659(2) 0.26351(7) 0.0296(4) Uani d . 1 . . C
C7 0.66999(10) 0.4247(2) 0.32454(7) 0.0278(4) Uani d . 1 . . C
C8 0.73065(10) 0.5747(2) 0.33685(7) 0.0285(4) Uani d . 1 . . C
H8 0.7809 0.5670 0.3154 0.034 Uiso calc R 1 . . H
C9 0.75689(10) 0.5694(2) 0.40309(7) 0.0293(4) Uani d . 1 . . C
C10 0.69658(11) 0.4803(2) 0.42803(7) 0.0299(4) Uani d . 1 . . C
C11 0.49434(11) 0.6034(2) 0.40200(7) 0.0320(4) Uani d . 1 . . C
H11 0.4751 0.5101 0.4208 0.038 Uiso calc R 1 . . H
C12 0.45032(11) 0.7503(2) 0.40203(7) 0.0349(4) Uani d . 1 . . C
H12 0.4015 0.7575 0.4213 0.042 Uiso calc R 1 . . H
C13 0.47727(11) 0.8854(2) 0.37419(7) 0.0349(4) Uani d . 1 . . C
H13 0.4470 0.9854 0.3743 0.042 Uiso calc R 1 . . H
C14 0.54855(11) 0.8754(2) 0.34606(7) 0.0309(4) Uani d . 1 . . C
H14 0.5666 0.9685 0.3266 0.037 Uiso calc R 1 . . H
C15 0.82791(11) 0.6344(2) 0.43847(8) 0.0357(4) Uani d . 1 . . C
H15 0.8684 0.6974 0.4217 0.043 Uiso calc R 1 . . H
C16 0.83880(13) 0.6055(2) 0.49907(8) 0.0422(5) Uani d . 1 . . C
H16 0.8874 0.6485 0.5240 0.051 Uiso calc R 1 . . H
C17 0.77980(13) 0.5150(2) 0.52326(8) 0.0447(5) Uani d . 1 . . C
H17 0.7889 0.4948 0.5647 0.054 Uiso calc R 1 . . H
C18 0.70698(12) 0.4524(2) 0.48829(8) 0.0381(4) Uani d . 1 . . C
H18 0.6657 0.3924 0.5054 0.046 Uiso calc R 1 . . H
C19 0.58425(11) 0.3468(2) 0.22176(8) 0.0350(4) Uani d . 1 . . C
C20 0.71256(11) 0.2655(2) 0.32669(7) 0.0313(4) Uani d . 1 . . C
N1 0.55640(11) 0.2497(2) 0.18800(8) 0.0510(5) Uani d . 1 . . N
N2 0.74157(10) 0.1374(2) 0.32778(7) 0.0424(4) Uani d . 1 . . N

loop_
_atom_site_aniso_label
_atom_site_aniso_U_11
_atom_site_aniso_U_22
_atom_site_aniso_U_33
_atom_site_aniso_U_12
_atom_site_aniso_U_13
_atom_site_aniso_U_23
C1 0.0314(9) 0.0267(9) 0.0301(9) 0.0004(7) 0.0096(7) 0.0014(7)
C2 0.0298(9) 0.0297(9) 0.0256(8) 0.0005(7) 0.0052(7) -0.0022(7)
C3 0.0284(8) 0.0292(9) 0.0237(8) -0.0014(7) 0.0039(6) -0.0022(7)
C4 0.0309(9) 0.0285(9) 0.0283(8) -0.0018(7) 0.0084(7) 0.0016(7)
C5 0.0310(9) 0.0377(10) 0.0238(8) 0.0011(8) 0.0077(7) 0.0008(7)
C6 0.0272(9) 0.0357(10) 0.0266(8) -0.0004(7) 0.0065(7) -0.0038(7)
C7 0.0272(9) 0.0300(9) 0.0267(8) 0.0011(7) 0.0058(7) -0.0022(7)
C8 0.0256(8) 0.0310(9) 0.0297(9) -0.0004(7) 0.0072(7) -0.0024(7)
C9 0.0297(9) 0.0295(9) 0.0288(9) 0.0055(7) 0.0048(7) -0.0021(7)
C10 0.0352(9) 0.0274(9) 0.0271(8) 0.0055(7) 0.0056(7) 0.0000(7)
C11 0.0308(9) 0.0351(10) 0.0314(9) -0.0017(7) 0.0096(7) 0.0011(7)
C12 0.0305(9) 0.0424(11) 0.0329(9) 0.0047(8) 0.0084(7) -0.0011(8)
C13 0.0346(10) 0.0357(10) 0.0341(10) 0.0070(8) 0.0048(8) -0.0027(8)
C14 0.0347(9) 0.0303(9) 0.0270(9) -0.0001(8) 0.0032(7) 0.0003(7)
C15 0.0334(9) 0.0353(10) 0.0371(10) 0.0034(8) 0.0021(8) -0.0074(8)
C16 0.0428(11) 0.0450(12) 0.0351(10) 0.0085(9) -0.0055(8) -0.0073(9)
C17 0.0583(13) 0.0455(12) 0.0276(9) 0.0122(10) -0.0019(9) -0.0008(8)
C18 0.0476(11) 0.0346(10) 0.0331(10) 0.0079(9) 0.0091(8) 0.0047(8)
C19 0.0324(9) 0.0383(10) 0.0339(10) 0.0041(8) 0.0036(8) -0.0053(8)
C20 0.0298(9) 0.0345(10) 0.0307(9) -0.0016(8) 0.0084(7) -0.0030(8)
N1 0.0527(11) 0.0486(10) 0.0487(10) 0.0023(9) -0.0009(8) -0.0153(9)
N2 0.0442(9) 0.0359(9) 0.0498(10) 0.0050(8) 0.0159(8) -0.0010(8)

loop_
_atom_type_symbol
_atom_type_description
_atom_type_scat_dispersion_real
_atom_type_scat_dispersion_imag
_atom_type_scat_source
C C 0.0033 0.0016 'International Tables Vol C Tables 4.2.6.8 and 6.1.1.4'
H H 0.0000 0.0000 'International Tables Vol C Tables 4.2.6.8 and 6.1.1.4'
N N 0.0061 0.0033 'International Tables Vol C Tables 4.2.6.8 and 6.1.1.4'

loop_
_geom_angle_atom_site_label_1
_geom_angle_atom_site_label_2
_geom_angle_atom_site_label_3
_geom_angle
_geom_angle_publ_flag
C2 C1 C10 104.45(13) ?
C2 C1 C7 110.65(13) ?
C10 C1 C7 100.06(13) ?
C2 C1 H1 113.5 ?
C10 C1 H1 113.5 ?
C7 C1 H1 113.5 ?
C11 C2 C3 119.44(15) ?
C11 C2 C1 121.48(15) ?
C3 C2 C1 118.82(14) ?
C14 C3 C2 119.73(15) ?
C14 C3 C4 122.01(15) ?
C2 C3 C4 117.90(14) ?
C5 C4 C3 102.23(13) ?
C5 C4 C8 101.09(13) ?
C3 C4 C8 112.25(13) ?
C5 C4 H4 113.4 ?
C3 C4 H4 113.4 ?
C8 C4 H4 113.4 ?
C6 C5 C4 109.66(15) y
C6 C5 H5 125.2 ?
C4 C5 H5 125.2 ?
C5 C6 C19 126.30(16) ?
C5 C6 C7 109.81(15) y
C19 C6 C7 123.86(15) ?
C20 C7 C6 113.04(14) ?
C20 C7 C8 115.43(14) ?
C6 C7 C8 101.37(13) ?
C20 C7 C1 108.87(13) ?
C6 C7 C1 118.38(13) ?
C8 C7 C1 98.99(13) y
C9 C8 C4 117.90(13) ?
C9 C8 C7 102.89(13) ?
C4 C8 C7 98.28(13) y
C9 C8 H8 112.1 ?
C4 C8 H8 112.1 ?
C7 C8 H8 112.1 ?
C15 C9 C10 120.60(16) ?
C15 C9 C8 130.24(16) y
C10 C9 C8 109.15(14) ?
C18 C10 C9 120.89(16) ?
C18 C10 C1 130.13(16) y
C9 C10 C1 108.76(14) ?
C2 C11 C12 120.14(16) ?
C2 C11 H11 119.9 ?
C12 C11 H11 119.9 ?
C13 C12 C11 120.22(16) ?
C13 C12 H12 119.9 ?
C11 C12 H12 119.9 ?
C12 C13 C14 120.05(16) ?
C12 C13 H13 120.0 ?
C14 C13 H13 120.0 ?
C3 C14 C13 120.41(16) ?
C3 C14 H14 119.8 ?
C13 C14 H14 119.8 ?
C9 C15 C16 118.57(18) ?
C9 C15 H15 120.7 ?
C16 C15 H15 120.7 ?
C17 C16 C15 120.53(18) ?
C17 C16 H16 119.7 ?
C15 C16 H16 119.7 ?
C16 C17 C18 121.41(17) ?
C16 C17 H17 119.3 ?
C18 C17 H17 119.3 ?
C10 C18 C17 117.97(18) ?
C10 C18 H18 121.0 ?
C17 C18 H18 121.0 ?
N1 C19 C6 178.15(19) ?
N2 C20 C7 176.35(18) ?

loop_
_geom_bond_atom_site_label_1
_geom_bond_atom_site_label_2
_geom_bond_site_symmetry_2
_geom_bond_distance
_geom_bond_publ_flag
C1 C2 . 1.520(2) ?
C1 C10 . 1.526(2) ?
C1 C7 . 1.578(2) y
C1 H1 . 1.0000 ?
C2 C11 . 1.387(2) ?
C2 C3 . 1.405(2) ?
C3 C14 . 1.383(2) ?
C3 C4 . 1.525(2) ?
C4 C5 . 1.509(2) ?
C4 C8 . 1.555(2) ?
C4 H4 . 1.0000 ?
C5 C6 . 1.331(2) y
C5 H5 . 0.9500 ?
C6 C19 . 1.426(2) ?
C6 C7 . 1.519(2) ?
C7 C20 . 1.466(2) ?
C7 C8 . 1.558(2) ?
C8 C9 . 1.506(2) ?
C8 H8 . 1.0000 ?
C9 C15 . 1.383(2) ?
C9 C10 . 1.394(2) ?
C10 C18 . 1.380(2) ?
C11 C12 . 1.391(2) ?
C11 H11 . 0.9500 ?
C12 C13 . 1.378(2) ?
C12 H12 . 0.9500 ?
C13 C14 . 1.387(2) ?
C13 H13 . 0.9500 ?
C14 H14 . 0.9500 ?
C15 C16 . 1.388(3) ?
C15 H15 . 0.9500 ?
C16 C17 . 1.375(3) ?
C16 H16 . 0.9500 ?
C17 C18 . 1.393(3) ?
C17 H17 . 0.9500 ?
C18 H18 . 0.9500 ?
C19 N1 . 1.147(2) ?
C20 N2 . 1.144(2) ?

loop_
_geom_hbond_atom_site_label_D
_geom_hbond_atom_site_label_H
_geom_hbond_atom_site_label_A
_geom_hbond_site_symmetry_A
_geom_hbond_distance_DH
_geom_hbond_distance_HA
_geom_hbond_distance_DA
_geom_hbond_angle_DHA
C13 H13 N1 2_665 0.95 2.59 3.314(3) 134

loop_
_geom_torsion_atom_site_label_1
_geom_torsion_atom_site_label_2
_geom_torsion_atom_site_label_3
_geom_torsion_atom_site_label_4
_geom_torsion
C10 C1 C2 C11 -99.04(18)
C7 C1 C2 C11 154.11(15)
C10 C1 C2 C3 75.00(18)
C7 C1 C2 C3 -31.9(2)
C11 C2 C3 C14 0.2(2)
C1 C2 C3 C14 -173.99(14)
C11 C2 C3 C4 -173.04(15)
C1 C2 C3 C4 12.8(2)
C14 C3 C4 C5 -97.02(18)
C2 C3 C4 C5 76.03(17)
C14 C3 C4 C8 155.44(15)
C2 C3 C4 C8 -31.5(2)
C3 C4 C5 C6 -86.22(16)
C8 C4 C5 C6 29.71(17)
C4 C5 C6 C19 178.75(15)
C4 C5 C6 C7 -3.36(19)
C5 C6 C7 C20 -148.48(15)
C19 C6 C7 C20 29.5(2)
C5 C6 C7 C8 -24.32(17)
C19 C6 C7 C8 153.62(15)
C5 C6 C7 C1 82.52(19)
C19 C6 C7 C1 -99.53(19)
C2 C1 C7 C20 -172.02(13)
C10 C1 C7 C20 78.24(15)
C2 C1 C7 C6 -41.1(2)
C10 C1 C7 C6 -150.85(14)
C2 C1 C7 C8 67.08(15)
C10 C1 C7 C8 -42.65(14)
C5 C4 C8 C9 -151.13(14)
C3 C4 C8 C9 -42.87(19)
C5 C4 C8 C7 -41.74(14)
C3 C4 C8 C7 66.53(15)
C20 C7 C8 C9 -76.39(16)
C6 C7 C8 C9 161.08(12)
C1 C7 C8 C9 39.57(15)
C20 C7 C8 C4 162.38(14)
C6 C7 C8 C4 39.86(14)
C1 C7 C8 C4 -81.65(13)
C4 C8 C9 C15 -96.1(2)
C7 C8 C9 C15 157.18(17)
C4 C8 C9 C10 85.08(18)
C7 C8 C9 C10 -21.67(17)
C15 C9 C10 C18 -1.1(3)
C8 C9 C10 C18 177.90(15)
C15 C9 C10 C1 174.09(15)
C8 C9 C10 C1 -6.93(18)
C2 C1 C10 C18 92.0(2)
C7 C1 C10 C18 -153.41(18)
C2 C1 C10 C9 -82.55(16)
C7 C1 C10 C9 32.01(17)
C3 C2 C11 C12 -0.9(2)
C1 C2 C11 C12 173.08(15)
C2 C11 C12 C13 0.9(3)
C11 C12 C13 C14 -0.1(3)
C2 C3 C14 C13 0.6(2)
C4 C3 C14 C13 173.54(15)
C12 C13 C14 C3 -0.7(2)
C10 C9 C15 C16 1.5(3)
C8 C9 C15 C16 -177.21(16)
C9 C15 C16 C17 -0.4(3)
C15 C16 C17 C18 -1.2(3)
C9 C10 C18 C17 -0.5(3)
C1 C10 C18 C17 -174.51(17)
C16 C17 C18 C10 1.6(3)
C5 C6 C19 N1 108(6)
C7 C6 C19 N1 -69(7)
C6 C7 C20 N2 -66(3)
C8 C7 C20 N2 18E1(10)
C1 C7 C20 N2 68(3)
